data_1544719
loop_
_publ_author_name
'Yamamoto, N.'
'Oka, Y.'
'Tamada, O.'

_publ_section_title
;
 Single crystal growth and structure determination of Rb1.5Mn8O16
 hollandite
;
_journal_name_full 'Mineralogical Journal'
_journal_page_first 41
_journal_page_last 49
_journal_volume 15
_journal_year 1990
_chemical_formula_sum 'Mn8 O16 Rb1.5'
_chemical_name_common Rb1.5Mn8O16
_chemical_name_mineral 'synthetic hollandite'
_space_group_IT_number 87
_space_group_name_H-M_alt 'I 4/m'
_symmetry_space_group_name_Hall '-I 4'
_symmetry_space_group_name_H-M 'I 4/m'
_cell_angle_alpha 90
_cell_angle_beta 90
_cell_angle_gamma 90
_cell_formula_units_Z 1
_cell_length_a 9.915(9)
_cell_length_b 9.915(9)
_cell_length_c 2.866(3)
_cell_volume 281.7(5)
_cod_data_source_file Rb1.5Mn8O16.cif
_cod_data_source_block RbxMn8O16
_cod_original_formula_sum 'Rb1.5 Mn8 O16'
_cod_database_code 1544719

loop_
_space_group_symop_operation_xyz
'x, y, z'
'-x, -y, -z'
'-x, -y, z'
'x, y, -z'
'-y, x, z'
'y, -x, -z'
'y, -x, z'
'-y, x, -z'
'x+1/2, y+1/2, z+1/2'
'-x+1/2, -y+1/2, -z+1/2'
'-x+1/2, -y+1/2, z+1/2'
'x+1/2, y+1/2, -z+1/2'
'-y+1/2, x+1/2, z+1/2'
'y+1/2, -x+1/2, -z+1/2'
'y+1/2, -x+1/2, z+1/2'
'-y+1/2, x+1/2, -z+1/2'

loop_
_atom_site_label
_atom_site_occupancy
_atom_site_fract_x
_atom_site_fract_y
_atom_site_fract_z
_atom_site_adp_type
_atom_site_B_iso_or_equiv
_atom_site_type_symbol
Rb1 0.3750 0.000000 0.000000 0.500000 Biso 1.438916 Rb
Rb2 0.1910 0.000000 0.000000 0.689(2) Biso 0.667027 Rb
Mn 1.0 0.34870(10) 0.16500(10) 0.000000 Biso 0.423480 Mn
O1 1.0 0.1570(7) 0.2057(7) 0.000000 Biso 0.712297 O
O2 1.0 0.5415(7) 0.1633(7) 0.000000 Biso 0.929006 O

loop_
_atom_site_aniso_label
_atom_site_aniso_U_11
_atom_site_aniso_U_22
_atom_site_aniso_U_33
_atom_site_aniso_U_12
_atom_site_aniso_U_13
_atom_site_aniso_U_23
Rb1 0.33424 0.33424 0.41070 0.00000 0.00000 0.00000
Rb2 0.14746 0.14746 0.20535 0.00000 0.00000 0.00000
Mn 0.14943 0.13861 0.02957 0.01671 0.00000 0.00000
O1 0.32441 0.17695 0.03286 -0.00983 0.00000 0.00000
O2 0.14746 0.39323 0.15607 0.00983 0.00000 0.00000
